data_4129669
loop_
_publ_author_name
'Pinkowicz, Dawid'
'Southerland, Heather I.'
'Avenda\~no, Carolina'
'Prosvirin, Andrey'
'Sanders, Codi'
'Wernsdorfer, Wolfgang'
'Pedersen, Kasper S.'
'Dreiser, Jan'
'Cl\'erac, Rodolphe'
'Nehrkorn, Joscha'
'Simeoni, Giovanna G.'
'Schnegg, Alexander'
'Holldack, Karsten'
'Dunbar, Kim R.'

_publ_section_title
;
 Cyanide Single-Molecule Magnets Exhibiting Solvent Dependent Reversible
 &quot;On&quot; and &quot;Off&quot; Exchange Bias Behavior.
;
_journal_issue 45
_journal_name_full 'Journal of the American Chemical Society'
_journal_page_first 14406
_journal_page_last 14422
_journal_paper_doi 10.1021/jacs.5b09378
_journal_volume 137
_journal_year 2015
_chemical_formula_sum 'C91 H94 Co Mn2 N11 O13 P2'
_chemical_formula_weight 1780.52
_space_group_IT_number 15
_space_group_name_Hall '-C 2yc'
_space_group_name_H-M_alt 'C 1 2/c 1'
_symmetry_cell_setting monoclinic
_symmetry_space_group_name_H-M 'C 1 2/c 1'
_atom_sites_solution_hydrogens geom
_atom_sites_solution_primary direct
_atom_sites_solution_secondary difmap
_audit_creation_method SHELXL-97
_cell_angle_alpha 90.00
_cell_angle_beta 102.585(3)
_cell_angle_gamma 90.00
_cell_formula_units_Z 4
_cell_length_a 17.047(4)
_cell_length_b 13.851(3)
_cell_length_c 37.202(8)
_cell_measurement_temperature 110(2)
_cell_volume 8573(3)
_computing_structure_refinement 'SHELXL-97 (Sheldrick, 2008)'
_diffrn_ambient_temperature 110(2)
_diffrn_measured_fraction_theta_full 0.996
_diffrn_measured_fraction_theta_max 0.996
_diffrn_radiation_monochromator graphite
_diffrn_radiation_source 'fine-focus sealed tube'
_diffrn_radiation_type MoK\a
_diffrn_radiation_wavelength 0.71073
_diffrn_reflns_av_R_equivalents 0.0731
_diffrn_reflns_av_sigmaI/netI 0.0625
_diffrn_reflns_limit_h_max 19
_diffrn_reflns_limit_h_min -20
_diffrn_reflns_limit_k_max 16
_diffrn_reflns_limit_k_min -16
_diffrn_reflns_limit_l_max 43
_diffrn_reflns_limit_l_min -43
_diffrn_reflns_number 29991
_diffrn_reflns_theta_full 24.77
_diffrn_reflns_theta_max 24.77
_diffrn_reflns_theta_min 1.91
_exptl_absorpt_coefficient_mu 0.589
_exptl_absorpt_correction_T_max 0.7451
_exptl_absorpt_correction_T_min 0.6330
_exptl_absorpt_correction_type multi-scan
_exptl_absorpt_process_details SADABS
_exptl_crystal_colour red
_exptl_crystal_density_diffrn 1.380
_exptl_crystal_density_method 'not measured'
_exptl_crystal_description plate
_exptl_crystal_F_000 3712
_exptl_crystal_size_max 0.14
_exptl_crystal_size_mid 0.09
_exptl_crystal_size_min 0.03
_refine_diff_density_max 0.517
_refine_diff_density_min -0.318
_refine_diff_density_rms 0.064
_refine_ls_extinction_method none
_refine_ls_goodness_of_fit_ref 1.029
_refine_ls_hydrogen_treatment mixed
_refine_ls_matrix_type full
_refine_ls_number_parameters 571
_refine_ls_number_reflns 7318
_refine_ls_number_restraints 0
_refine_ls_restrained_S_all 1.029
_refine_ls_R_factor_all 0.0590
_refine_ls_R_factor_gt 0.0416
_refine_ls_shift/su_max 0.001
_refine_ls_shift/su_mean 0.000
_refine_ls_structure_factor_coef Fsqd
_refine_ls_weighting_details 'calc w=1/[\s^2^(Fo^2^)+(0.0339P)^2^+11.5880P] where P=(Fo^2^+2Fc^2^)/3'
_refine_ls_weighting_scheme calc
_refine_ls_wR_factor_gt 0.0933
_refine_ls_wR_factor_ref 0.1017
_reflns_number_gt 5754
_reflns_number_total 7318
_reflns_threshold_expression >2\s(I)
_cod_data_source_file ja5b09378_si_002.cif
_cod_data_source_block iof108a_xprep
_cod_original_sg_symbol_H-M C2/c
_cod_database_code 4129669

loop_
_symmetry_equiv_pos_as_xyz
'x, y, z'
'-x, y, -z+1/2'
'x+1/2, y+1/2, z'
'-x+1/2, y+1/2, -z+1/2'
'-x, -y, -z'
'x, -y, z-1/2'
'-x+1/2, -y+1/2, -z'
'x+1/2, -y+1/2, z-1/2'

loop_
_atom_site_label
_atom_site_type_symbol
_atom_site_fract_x
_atom_site_fract_y
_atom_site_fract_z
_atom_site_U_iso_or_equiv
_atom_site_adp_type
_atom_site_occupancy
_atom_site_symmetry_multiplicity
_atom_site_calc_flag
_atom_site_refinement_flags
Co1 Co 0.2500 0.7500 0.0000 0.01482(13) Uani 1 2 d S
Mn1 Mn 0.01243(2) 0.71706(3) 0.053803(11) 0.01621(12) Uani 1 1 d .
P1 P 0.08683(4) 1.31462(5) 0.249766(19) 0.01919(17) Uani 1 1 d .
N10 N 0.0000 1.2753(2) 0.2500 0.0201(7) Uani 1 2 d S
O2 O 0.08831(11) 0.63414(13) 0.08130(5) 0.0226(4) Uani 1 1 d .
O3 O -0.06208(13) 0.70171(16) 0.09904(5) 0.0266(5) Uani 1 1 d .
O51 O -0.18494(17) 0.9447(2) 0.18914(7) 0.0569(8) Uani 1 1 d .
O50 O 0.17755(13) 1.57048(16) 0.39978(6) 0.0284(5) Uani 1 1 d .
O52 O 0.14034(13) 0.99398(17) -0.12794(6) 0.0321(5) Uani 1 1 d .
N1 N 0.07858(14) 0.72134(16) 0.00843(6) 0.0212(5) Uani 1 1 d .
N5 N -0.07442(12) 0.79593(15) 0.02307(6) 0.0152(5) Uani 1 1 d .
O1 O 0.06393(11) 0.82498(13) 0.07838(5) 0.0213(4) Uani 1 1 d .
N4 N -0.05746(12) 0.60900(15) 0.03064(6) 0.0155(5) Uani 1 1 d .
N2 N 0.19850(14) 0.87963(17) -0.06743(7) 0.0258(6) Uani 1 1 d .
N3 N 0.23226(15) 0.56671(18) -0.04701(7) 0.0308(6) Uani 1 1 d .
C28 C 0.08175(19) 1.6300(2) 0.21324(9) 0.0348(8) Uani 1 1 d .
H28 H 0.0791 1.6942 0.2058 0.042 Uiso 1 1 calc R
C27 C 0.10622(19) 1.6074(2) 0.25007(9) 0.0354(8) Uani 1 1 d .
H27 H 0.1197 1.6562 0.2675 0.042 Uiso 1 1 calc R
C26 C 0.11070(18) 1.5115(2) 0.26108(8) 0.0290(7) Uani 1 1 d .
H26 H 0.1279 1.4962 0.2859 0.035 Uiso 1 1 calc R
C25 C 0.08970(16) 1.4382(2) 0.23527(8) 0.0209(6) Uani 1 1 d .
C30 C 0.06453(17) 1.4621(2) 0.19837(8) 0.0251(7) Uani 1 1 d .
H30 H 0.0498 1.4135 0.1809 0.030 Uiso 1 1 calc R
C29 C 0.06112(19) 1.5578(2) 0.18731(9) 0.0328(8) Uani 1 1 d .
H29 H 0.0450 1.5734 0.1625 0.039 Uiso 1 1 calc R
C34 C 0.2512(2) 1.2722(2) 0.36376(9) 0.0371(8) Uani 1 1 d .
H34 H 0.2845 1.2614 0.3867 0.045 Uiso 1 1 calc R
C35 C 0.1698(2) 1.2578(2) 0.35861(8) 0.0335(8) Uani 1 1 d .
H35 H 0.1478 1.2381 0.3782 0.040 Uiso 1 1 calc R
C36 C 0.12022(19) 1.2726(2) 0.32409(8) 0.0266(7) Uani 1 1 d .
H36 H 0.0652 1.2623 0.3207 0.032 Uiso 1 1 calc R
C31 C 0.15167(17) 1.3025(2) 0.29477(7) 0.0219(6) Uani 1 1 d .
C37 C 0.12909(16) 1.2408(2) 0.21895(8) 0.0230(7) Uani 1 1 d .
C38 C 0.19388(18) 1.2722(2) 0.20530(8) 0.0285(7) Uani 1 1 d .
H38 H 0.2142 1.3341 0.2107 0.034 Uiso 1 1 calc R
C39 C 0.2285(2) 1.2114(3) 0.18359(9) 0.0374(8) Uani 1 1 d .
H39 H 0.2720 1.2327 0.1744 0.045 Uiso 1 1 calc R
C40 C 0.1988(2) 1.1200(3) 0.17551(9) 0.0425(9) Uani 1 1 d .
H40 H 0.2226 1.0796 0.1610 0.051 Uiso 1 1 calc R
C41 C 0.1341(2) 1.0878(3) 0.18882(10) 0.0455(10) Uani 1 1 d .
H41 H 0.1140 1.0258 0.1833 0.055 Uiso 1 1 calc R
C42 C 0.09911(18) 1.1486(2) 0.21057(8) 0.0312(7) Uani 1 1 d .
H42 H 0.0553 1.1274 0.2196 0.037 Uiso 1 1 calc R
C32 C 0.23404(18) 1.3181(2) 0.30027(9) 0.0341(8) Uani 1 1 d .
H32 H 0.2561 1.3388 0.2808 0.041 Uiso 1 1 calc R
C33 C 0.2833(2) 1.3026(3) 0.33468(9) 0.0408(9) Uani 1 1 d .
H33 H 0.3383 1.3129 0.3382 0.049 Uiso 1 1 calc R
C1 C 0.14279(17) 0.73355(18) 0.00449(7) 0.0168(6) Uani 1 1 d .
C10 C -0.07760(16) 0.88977(19) 0.02376(7) 0.0174(6) Uani 1 1 d .
H10 H -0.1222 0.9189 0.0088 0.021 Uiso 1 1 calc R
C9 C -0.01895(16) 0.95199(19) 0.04533(7) 0.0168(6) Uani 1 1 d .
C4 C 0.05064(16) 0.91760(19) 0.07039(7) 0.0169(6) Uani 1 1 d .
C5 C 0.10779(16) 0.98495(19) 0.08750(7) 0.0197(6) Uani 1 1 d .
H5 H 0.1542 0.9637 0.1036 0.024 Uiso 1 1 calc R
C6 C 0.09639(17) 1.0821(2) 0.08079(7) 0.0219(6) Uani 1 1 d .
H6 H 0.1354 1.1255 0.0923 0.026 Uiso 1 1 calc R
C7 C 0.02728(17) 1.1165(2) 0.05699(8) 0.0236(7) Uani 1 1 d .
H7 H 0.0196 1.1825 0.0530 0.028 Uiso 1 1 calc R
C8 C -0.02903(17) 1.05187(19) 0.03962(7) 0.0206(6) Uani 1 1 d .
H8 H -0.0751 1.0746 0.0236 0.025 Uiso 1 1 calc R
C11 C -0.13148(15) 0.73959(19) -0.00206(7) 0.0158(6) Uani 1 1 d .
C12 C -0.19242(15) 0.7776(2) -0.02980(7) 0.0199(6) Uani 1 1 d .
H12 H -0.1985 0.8440 -0.0328 0.024 Uiso 1 1 calc R
C13 C -0.24312(16) 0.7158(2) -0.05253(8) 0.0228(6) Uani 1 1 d .
H13 H -0.2837 0.7407 -0.0710 0.027 Uiso 1 1 calc R
C14 C -0.23481(17) 0.6169(2) -0.04836(8) 0.0232(7) Uani 1 1 d .
H14 H -0.2701 0.5761 -0.0639 0.028 Uiso 1 1 calc R
C15 C -0.17482(16) 0.5784(2) -0.02140(8) 0.0213(6) Uani 1 1 d .
H15 H -0.1693 0.5118 -0.0188 0.026 Uiso 1 1 calc R
C16 C -0.12271(15) 0.63920(19) 0.00192(7) 0.0166(6) Uani 1 1 d .
C17 C -0.04839(16) 0.51937(19) 0.04166(7) 0.0187(6) Uani 1 1 d .
H17 H -0.0872 0.4752 0.0305 0.022 Uiso 1 1 calc R
C18 C 0.01629(16) 0.48376(19) 0.06949(7) 0.0196(6) Uani 1 1 d .
C23 C 0.08239(16) 0.54127(19) 0.08723(7) 0.0184(6) Uani 1 1 d .
C22 C 0.14515(17) 0.4968(2) 0.11236(7) 0.0221(6) Uani 1 1 d .
H22 H 0.1898 0.5329 0.1236 0.027 Uiso 1 1 calc R
C21 C 0.14151(19) 0.4005(2) 0.12058(8) 0.0281(7) Uani 1 1 d .
H21 H 0.1841 0.3723 0.1371 0.034 Uiso 1 1 calc R
C20 C 0.07547(19) 0.3443(2) 0.10470(8) 0.0298(7) Uani 1 1 d .
H20 H 0.0728 0.2799 0.1114 0.036 Uiso 1 1 calc R
C19 C 0.01438(18) 0.3848(2) 0.07913(8) 0.0264(7) Uani 1 1 d .
H19 H -0.0291 0.3469 0.0679 0.032 Uiso 1 1 calc R
C24 C -0.0629(2) 0.7666(2) 0.12842(9) 0.0354(8) Uani 1 1 d .
H24A H -0.0121 0.7990 0.1350 0.053 Uiso 1 1 calc R
H24C H -0.0724 0.7313 0.1493 0.053 Uiso 1 1 calc R
H24B H -0.1049 0.8133 0.1209 0.053 Uiso 1 1 calc R
C2 C 0.21733(16) 0.8297(2) -0.04229(8) 0.0190(6) Uani 1 1 d .
C3 C 0.24018(16) 0.6373(2) -0.02982(8) 0.0208(6) Uani 1 1 d .
C51 C -0.2052(3) 1.0292(4) 0.20638(12) 0.0787(15) Uani 1 1 d .
H51C H -0.2173 1.0127 0.2296 0.118 Uiso 1 1 calc R
H51A H -0.2513 1.0591 0.1909 0.118 Uiso 1 1 calc R
H51B H -0.1607 1.0734 0.2103 0.118 Uiso 1 1 calc R
C50 C 0.1426(2) 1.5086(2) 0.37023(9) 0.0370(8) Uani 1 1 d .
H50C H 0.1175 1.5467 0.3493 0.056 Uiso 1 1 calc R
H50A H 0.1031 1.4683 0.3776 0.056 Uiso 1 1 calc R
H50B H 0.1837 1.4690 0.3638 0.056 Uiso 1 1 calc R
C52 C 0.05874(18) 0.9680(2) -0.13884(9) 0.0331(8) Uani 1 1 d .
H52C H 0.0324 0.9799 -0.1190 0.050 Uiso 1 1 calc R
H52B H 0.0546 0.9007 -0.1451 0.050 Uiso 1 1 calc R
H52A H 0.0336 1.0057 -0.1599 0.050 Uiso 1 1 calc R
O53 O 0.5000 0.3797(6) 0.2500 0.209(4) Uani 1 2 d S
C53 C 0.4104(6) 0.3509(7) 0.2442(4) 0.126(6) Uani 0.50 1 d P
H53A H 0.3779 0.4081 0.2421 0.189 Uiso 0.50 1 calc PR
H53C H 0.4025 0.3132 0.2647 0.189 Uiso 0.50 1 calc PR
H53B H 0.3951 0.3136 0.2220 0.189 Uiso 0.50 1 calc PR
H51 H -0.174(4) 0.965(5) 0.170(2) 0.189 Uiso 1 1 d .
H53 H 0.488(4) 0.457(4) 0.2380(14) 0.027(17) Uiso 0.50 1 d P
H50 H 0.1938(19) 1.539(2) 0.4150(9) 0.025(10) Uiso 1 1 d .
H52 H 0.162(2) 0.964(3) -0.1116(11) 0.055(13) Uiso 1 1 d .
H3 H -0.094(2) 0.662(3) 0.0993(10) 0.048(12) Uiso 1 1 d .

loop_
_atom_site_aniso_label
_atom_site_aniso_U_11
_atom_site_aniso_U_22
_atom_site_aniso_U_33
_atom_site_aniso_U_23
_atom_site_aniso_U_13
_atom_site_aniso_U_12
Co1 0.0126(3) 0.0167(3) 0.0151(3) -0.0014(2) 0.0031(2) -0.0024(2)
Mn1 0.0129(2) 0.0146(2) 0.0196(2) 0.00154(17) 0.00035(17) -0.00171(17)
P1 0.0182(4) 0.0221(4) 0.0160(4) -0.0005(3) 0.0009(3) 0.0007(3)
N10 0.0177(17) 0.0219(18) 0.0192(18) 0.000 0.0010(14) 0.000
O2 0.0176(10) 0.0165(10) 0.0302(11) 0.0052(8) -0.0022(9) -0.0024(8)
O3 0.0320(13) 0.0258(12) 0.0242(12) -0.0056(9) 0.0106(10) -0.0088(10)
O51 0.0507(17) 0.073(2) 0.0472(17) 0.0170(15) 0.0121(14) -0.0146(14)
O50 0.0328(13) 0.0241(12) 0.0256(13) 0.0050(10) 0.0005(10) 0.0062(10)
O52 0.0279(13) 0.0372(14) 0.0268(13) 0.0090(11) -0.0037(10) -0.0023(10)
N1 0.0150(13) 0.0239(13) 0.0253(14) 0.0029(10) 0.0053(10) -0.0001(10)
N5 0.0108(11) 0.0160(12) 0.0192(12) 0.0015(9) 0.0039(9) -0.0020(9)
O1 0.0183(10) 0.0148(10) 0.0269(11) 0.0021(8) -0.0033(8) -0.0021(8)
N4 0.0139(12) 0.0151(12) 0.0180(12) -0.0010(9) 0.0044(10) 0.0001(9)
N2 0.0287(15) 0.0269(14) 0.0208(14) 0.0016(12) 0.0031(11) 0.0012(11)
N3 0.0316(15) 0.0293(15) 0.0338(16) -0.0096(13) 0.0123(12) -0.0091(12)
C28 0.0354(19) 0.0243(17) 0.044(2) 0.0080(15) 0.0077(16) -0.0019(14)
C27 0.038(2) 0.0251(18) 0.040(2) -0.0060(15) 0.0004(16) -0.0061(14)
C26 0.0307(18) 0.0321(18) 0.0219(16) -0.0009(13) 0.0007(14) -0.0013(14)
C25 0.0160(15) 0.0255(16) 0.0216(16) -0.0003(12) 0.0046(12) 0.0000(12)
C30 0.0271(17) 0.0275(17) 0.0216(16) -0.0017(13) 0.0073(13) 0.0045(13)
C29 0.0371(19) 0.0354(19) 0.0273(18) 0.0087(15) 0.0100(15) 0.0084(15)
C34 0.047(2) 0.0286(18) 0.0257(18) -0.0008(14) -0.0140(16) 0.0081(16)
C35 0.048(2) 0.0257(17) 0.0212(17) 0.0058(13) -0.0044(15) -0.0036(15)
C36 0.0306(17) 0.0239(17) 0.0226(16) 0.0030(13) -0.0004(13) -0.0038(13)
C31 0.0242(16) 0.0211(16) 0.0168(15) -0.0013(12) -0.0033(12) 0.0026(12)
C37 0.0198(16) 0.0268(17) 0.0194(15) -0.0004(12) -0.0027(12) 0.0057(13)
C38 0.0308(18) 0.0300(18) 0.0247(17) 0.0037(13) 0.0064(14) 0.0069(14)
C39 0.036(2) 0.053(2) 0.0260(18) 0.0121(16) 0.0112(15) 0.0212(17)
C40 0.038(2) 0.056(2) 0.0285(19) -0.0139(17) -0.0043(16) 0.0237(18)
C41 0.036(2) 0.041(2) 0.052(2) -0.0246(18) -0.0074(18) 0.0083(17)
C42 0.0232(17) 0.0369(19) 0.0309(18) -0.0109(15) 0.0004(14) -0.0004(14)
C32 0.0252(18) 0.050(2) 0.0250(17) -0.0041(15) 0.0004(14) 0.0004(15)
C33 0.0234(18) 0.050(2) 0.041(2) -0.0107(17) -0.0100(15) 0.0057(16)
C1 0.0218(16) 0.0145(14) 0.0126(14) -0.0009(11) 0.0003(11) 0.0003(12)
C10 0.0141(14) 0.0203(15) 0.0179(15) 0.0038(11) 0.0036(11) 0.0032(11)
C9 0.0154(14) 0.0186(15) 0.0170(14) -0.0007(11) 0.0049(11) -0.0008(11)
C4 0.0204(15) 0.0157(14) 0.0150(14) -0.0001(11) 0.0049(12) -0.0010(12)
C5 0.0162(15) 0.0205(15) 0.0220(15) 0.0011(12) 0.0034(12) -0.0015(12)
C6 0.0265(16) 0.0194(15) 0.0204(15) -0.0021(12) 0.0068(13) -0.0072(12)
C7 0.0322(18) 0.0126(14) 0.0270(17) -0.0023(12) 0.0087(14) -0.0014(12)
C8 0.0224(16) 0.0197(15) 0.0207(15) 0.0017(12) 0.0066(13) 0.0036(12)
C11 0.0106(13) 0.0198(15) 0.0173(14) -0.0018(11) 0.0038(11) -0.0017(11)
C12 0.0148(14) 0.0229(15) 0.0216(15) 0.0034(12) 0.0034(12) 0.0014(12)
C13 0.0163(15) 0.0325(17) 0.0172(15) 0.0008(13) -0.0017(12) 0.0006(13)
C14 0.0188(15) 0.0312(17) 0.0184(15) -0.0064(13) 0.0013(12) -0.0060(13)
C15 0.0204(15) 0.0200(15) 0.0242(16) -0.0028(12) 0.0064(13) -0.0045(12)
C16 0.0127(14) 0.0208(15) 0.0171(14) -0.0018(11) 0.0048(11) -0.0001(11)
C17 0.0163(14) 0.0180(15) 0.0221(15) -0.0042(12) 0.0046(12) -0.0019(12)
C18 0.0242(16) 0.0158(14) 0.0185(15) -0.0018(12) 0.0043(12) 0.0016(12)
C23 0.0203(15) 0.0206(15) 0.0146(14) 0.0018(11) 0.0044(12) 0.0044(12)
C22 0.0224(16) 0.0250(16) 0.0180(15) 0.0005(12) 0.0023(12) 0.0021(13)
C21 0.0345(18) 0.0269(17) 0.0208(16) 0.0035(13) 0.0015(14) 0.0135(14)
C20 0.045(2) 0.0152(15) 0.0275(17) 0.0011(13) 0.0034(15) 0.0028(14)
C19 0.0333(18) 0.0179(16) 0.0262(17) -0.0023(13) 0.0029(14) -0.0026(13)
C24 0.0358(19) 0.036(2) 0.0334(19) -0.0100(15) 0.0064(15) -0.0066(15)
C2 0.0138(14) 0.0215(15) 0.0223(16) -0.0077(13) 0.0056(12) -0.0032(12)
C3 0.0178(15) 0.0267(17) 0.0189(15) 0.0032(13) 0.0063(12) -0.0043(12)
C51 0.097(4) 0.093(4) 0.051(3) -0.015(3) 0.028(3) -0.039(3)
C50 0.037(2) 0.040(2) 0.0350(19) -0.0064(16) 0.0103(16) 0.0031(16)
C52 0.0295(18) 0.0363(19) 0.0328(19) -0.0011(15) 0.0055(15) 0.0005(15)
O53 0.224(11) 0.108(6) 0.258(11) 0.000 -0.024(8) 0.000
C53 0.084(8) 0.056(6) 0.187(12) 0.079(7) -0.081(8) -0.037(6)

loop_
_atom_type_symbol
_atom_type_description
_atom_type_scat_dispersion_real
_atom_type_scat_dispersion_imag
_atom_type_scat_source
C C 0.0033 0.0016 'International Tables Vol C Tables 4.2.6.8 and 6.1.1.4'
H H 0.0000 0.0000 'International Tables Vol C Tables 4.2.6.8 and 6.1.1.4'
N N 0.0061 0.0033 'International Tables Vol C Tables 4.2.6.8 and 6.1.1.4'
O O 0.0106 0.0060 'International Tables Vol C Tables 4.2.6.8 and 6.1.1.4'
P P 0.1023 0.0942 'International Tables Vol C Tables 4.2.6.8 and 6.1.1.4'
Mn Mn 0.3368 0.7283 'International Tables Vol C Tables 4.2.6.8 and 6.1.1.4'
Co Co 0.3494 0.9721 'International Tables Vol C Tables 4.2.6.8 and 6.1.1.4'

loop_
_geom_angle_atom_site_label_1
_geom_angle_atom_site_label_2
_geom_angle_atom_site_label_3
_geom_angle
_geom_angle_site_symmetry_1
_geom_angle_site_symmetry_3
C1 Co1 C1 180.00(15) 7_565 .
C1 Co1 C3 89.35(11) 7_565 7_565
C1 Co1 C3 90.65(11) . 7_565
C1 Co1 C3 90.65(11) 7_565 .
C1 Co1 C3 89.35(11) . .
C3 Co1 C3 180.00(18) 7_565 .
C1 Co1 C2 88.37(11) 7_565 .
C1 Co1 C2 91.63(11) . .
C3 Co1 C2 88.79(11) 7_565 .
C3 Co1 C2 91.21(11) . .
C1 Co1 C2 91.63(11) 7_565 7_565
C1 Co1 C2 88.37(11) . 7_565
C3 Co1 C2 91.21(11) 7_565 7_565
C3 Co1 C2 88.79(11) . 7_565
C2 Co1 C2 180.00(19) . 7_565
O2 Mn1 O1 91.64(8) . .
O2 Mn1 N4 93.03(9) . .
O1 Mn1 N4 170.88(9) . .
O2 Mn1 N5 175.16(8) . .
O1 Mn1 N5 93.06(8) . .
N4 Mn1 N5 82.16(9) . .
O2 Mn1 N1 91.55(9) . .
O1 Mn1 N1 95.05(9) . .
N4 Mn1 N1 92.65(9) . .
N5 Mn1 N1 89.20(9) . .
O2 Mn1 O3 88.26(8) . .
O1 Mn1 O3 89.52(8) . .
N4 Mn1 O3 82.81(8) . .
N5 Mn1 O3 90.61(8) . .
N1 Mn1 O3 175.43(8) . .
N10 P1 C25 114.64(14) . .
N10 P1 C37 108.25(13) . .
C25 P1 C37 108.00(13) . .
N10 P1 C31 110.40(11) . .
C25 P1 C31 108.42(13) . .
C37 P1 C31 106.82(13) . .
P1 N10 P1 139.6(2) 2 .
C23 O2 Mn1 128.87(17) . .
C24 O3 Mn1 126.75(19) . .
C1 N1 Mn1 139.1(2) . .
C10 N5 C11 122.3(2) . .
C10 N5 Mn1 124.49(18) . .
C11 N5 Mn1 113.10(16) . .
C4 O1 Mn1 128.73(17) . .
C17 N4 C16 122.2(2) . .
C17 N4 Mn1 124.10(18) . .
C16 N4 Mn1 113.55(16) . .
C27 C28 C29 120.4(3) . .
C28 C27 C26 119.7(3) . .
C27 C26 C25 120.4(3) . .
C30 C25 C26 119.2(3) . .
C30 C25 P1 120.1(2) . .
C26 C25 P1 120.5(2) . .
C25 C30 C29 120.4(3) . .
C28 C29 C30 119.8(3) . .
C35 C34 C33 119.7(3) . .
C34 C35 C36 120.0(3) . .
C31 C36 C35 120.8(3) . .
C36 C31 C32 118.9(3) . .
C36 C31 P1 119.8(2) . .
C32 C31 P1 121.2(2) . .
C38 C37 C42 119.5(3) . .
C38 C37 P1 121.2(2) . .
C42 C37 P1 119.2(2) . .
C37 C38 C39 119.9(3) . .
C40 C39 C38 120.4(3) . .
C39 C40 C41 120.4(3) . .
C40 C41 C42 119.4(3) . .
C37 C42 C41 120.4(3) . .
C33 C32 C31 120.0(3) . .
C34 C33 C32 120.5(3) . .
N1 C1 Co1 177.3(2) . .
N5 C10 C9 126.0(2) . .
C8 C9 C4 119.1(2) . .
C8 C9 C10 117.5(2) . .
C4 C9 C10 123.3(2) . .
O1 C4 C5 118.4(2) . .
O1 C4 C9 123.3(2) . .
C5 C4 C9 118.3(2) . .
C6 C5 C4 120.9(3) . .
C5 C6 C7 121.1(3) . .
C8 C7 C6 119.0(3) . .
C7 C8 C9 121.6(3) . .
C12 C11 C16 119.7(2) . .
C12 C11 N5 124.7(2) . .
C16 C11 N5 115.6(2) . .
C13 C12 C11 119.2(3) . .
C12 C13 C14 121.0(3) . .
C15 C14 C13 120.5(3) . .
C14 C15 C16 119.7(3) . .
C15 C16 C11 119.9(2) . .
C15 C16 N4 125.5(2) . .
C11 C16 N4 114.7(2) . .
N4 C17 C18 125.2(2) . .
C19 C18 C23 118.9(2) . .
C19 C18 C17 117.5(2) . .
C23 C18 C17 123.6(2) . .
O2 C23 C22 117.9(2) . .
O2 C23 C18 123.6(2) . .
C22 C23 C18 118.5(2) . .
C21 C22 C23 120.7(3) . .
C22 C21 C20 121.4(3) . .
C19 C20 C21 119.2(3) . .
C20 C19 C18 121.1(3) . .
N2 C2 Co1 178.4(3) . .
N3 C3 Co1 177.0(3) . .
C53 O53 C53 150.1(10) 2_655 .

loop_
_geom_bond_atom_site_label_1
_geom_bond_atom_site_label_2
_geom_bond_distance
_geom_bond_site_symmetry_2
Co1 C1 1.885(3) 7_565
Co1 C1 1.885(3) .
Co1 C3 1.901(3) 7_565
Co1 C3 1.901(3) .
Co1 C2 1.903(3) .
Co1 C2 1.903(3) 7_565
Mn1 O2 1.8607(18) .
Mn1 O1 1.8684(18) .
Mn1 N4 1.989(2) .
Mn1 N5 1.989(2) .
Mn1 N1 2.226(2) .
Mn1 O3 2.329(2) .
P1 N10 1.5792(13) .
P1 C25 1.799(3) .
P1 C37 1.800(3) .
P1 C31 1.802(3) .
N10 P1 1.5792(13) 2
O2 C23 1.313(3) .
O3 C24 1.417(4) .
O51 C51 1.413(5) .
O50 C50 1.418(4) .
O52 C52 1.408(4) .
N1 C1 1.148(3) .
N5 C10 1.301(3) .
N5 C11 1.426(3) .
O1 C4 1.325(3) .
N4 C17 1.306(3) .
N4 C16 1.427(3) .
N2 C2 1.151(3) .
N3 C3 1.160(4) .
C28 C27 1.379(4) .
C28 C29 1.380(4) .
C27 C26 1.387(4) .
C26 C25 1.390(4) .
C25 C30 1.386(4) .
C30 C29 1.386(4) .
C34 C35 1.373(5) .
C34 C33 1.380(5) .
C35 C36 1.390(4) .
C36 C31 1.380(4) .
C31 C32 1.391(4) .
C37 C38 1.383(4) .
C37 C42 1.385(4) .
C38 C39 1.384(4) .
C39 C40 1.372(5) .
C40 C41 1.379(5) .
C41 C42 1.390(4) .
C32 C33 1.386(4) .
C10 C9 1.427(4) .
C9 C8 1.405(4) .
C9 C4 1.422(4) .
C4 C5 1.398(4) .
C5 C6 1.374(4) .
C6 C7 1.395(4) .
C7 C8 1.368(4) .
C11 C12 1.398(4) .
C11 C16 1.403(4) .
C12 C13 1.370(4) .
C13 C14 1.382(4) .
C14 C15 1.374(4) .
C15 C16 1.384(4) .
C17 C18 1.426(4) .
C18 C19 1.418(4) .
C18 C23 1.420(4) .
C23 C22 1.401(4) .
C22 C21 1.372(4) .
C21 C20 1.391(4) .
C20 C19 1.369(4) .
O53 C53 1.548(10) 2_655
O53 C53 1.548(10) .
